data_7151520
loop_
_publ_author_name
'Anderson, James C.'
'Blake, Alexander J.'
'Arnall-Culliford, Jennifer C.'

_publ_section_title
;
 Synthesis of planar chiral ferrocenyl 1,3-diamines and 1,3-amino
 ethers
;
_journal_issue 20
_journal_name_full 'Organic &amp;  Biomolecular Chemistry'
_journal_page_first 3586
_journal_paper_doi 10.1039/b307014j
_journal_volume 1
_journal_year 2003
_chemical_formula_moiety 'C28 H36 Fe2 N2'
_chemical_formula_sum 'C28 H36 Fe2 N2'
_chemical_formula_weight 512.29
_space_group_IT_number 2
_symmetry_cell_setting triclinic
_symmetry_Int_Tables_number 2
_symmetry_space_group_name_Hall '-P 1'
_symmetry_space_group_name_H-M 'P -1'
_atom_sites_solution_hydrogens 'geometrically placed, Me from deltaF'
_atom_sites_solution_primary direct
_atom_sites_solution_secondary difmap
_audit_creation_method SHELXL-97
_cell_angle_alpha 104.199(4)
_cell_angle_beta 100.115(4)
_cell_angle_gamma 112.747(3)
_cell_formula_units_Z 2
_cell_length_a 10.517(4)
_cell_length_b 10.678(4)
_cell_length_c 12.532(5)
_cell_measurement_reflns_used 901
_cell_measurement_temperature 150(2)
_cell_measurement_theta_max 28.45
_cell_measurement_theta_min 2.20
_cell_volume 1199.3(8)
_computing_cell_refinement 'Bruker SAINT v6.02'
_computing_data_collection 'Bruker SMART v5.054'
_computing_data_reduction 'Bruker SAINT; Bruker SHELXTL'
_computing_molecular_graphics 'Bruker SHELXTL'
_computing_publication_material 'Bruker SHELXTL; enCIFer (CCDC, 2003); PLATON (Spek, 2003)'
_computing_structure_refinement 'SHELXL-97 (Sheldrick, 1997)'
_computing_structure_solution 'SHELXS-97 (Sheldrick, 1990)'
_diffrn_ambient_temperature 150(2)
_diffrn_measured_fraction_theta_full 0.951
_diffrn_measured_fraction_theta_max 0.855
_diffrn_measurement_device_type 'Bruker SMART CCD area detector'
_diffrn_measurement_method omega
_diffrn_radiation_monochromator graphite
_diffrn_radiation_probe x-ray
_diffrn_radiation_type MoK\a
_diffrn_radiation_wavelength 0.71073
_diffrn_reflns_av_R_equivalents 0.020
_diffrn_reflns_av_sigmaI/netI 0.023
_diffrn_reflns_limit_h_max 14
_diffrn_reflns_limit_h_min -13
_diffrn_reflns_limit_k_max 13
_diffrn_reflns_limit_k_min -13
_diffrn_reflns_limit_l_max 16
_diffrn_reflns_limit_l_min -16
_diffrn_reflns_number 10242
_diffrn_reflns_theta_full 27.50
_diffrn_reflns_theta_max 28.81
_diffrn_reflns_theta_min 1.76
_diffrn_source 'normal-focus sealed tube'
_diffrn_standards_decay_% 0
_exptl_absorpt_coefficient_mu 1.228
_exptl_absorpt_correction_T_max 0.680
_exptl_absorpt_correction_T_min 0.539
_exptl_absorpt_correction_type multi-scan
_exptl_absorpt_process_details 'SADABS, Bruker (1999)'
_exptl_crystal_colour orange-brown
_exptl_crystal_density_diffrn 1.419
_exptl_crystal_density_method 'not measured'
_exptl_crystal_description block
_exptl_crystal_F_000 540
_exptl_crystal_size_max 0.50
_exptl_crystal_size_mid 0.46
_exptl_crystal_size_min 0.35
_refine_diff_density_max 0.34
_refine_diff_density_min -0.32
_refine_diff_density_rms 0.06
_refine_ls_extinction_method none
_refine_ls_goodness_of_fit_ref 1.037
_refine_ls_hydrogen_treatment 'riding model, Me rigid rotating group'
_refine_ls_matrix_type full
_refine_ls_number_parameters 295
_refine_ls_number_reflns 5358
_refine_ls_number_restraints 0
_refine_ls_restrained_S_all 1.037
_refine_ls_R_factor_all 0.0353
_refine_ls_R_factor_gt 0.0261
_refine_ls_shift/su_max 0.001
_refine_ls_shift/su_mean 0.000
_refine_ls_structure_factor_coef Fsqd
_refine_ls_weighting_details 'calc w=1/[\s^2^(Fo^2^)+(0.033P)^2^+0.567P] where P=(Fo^2^+2Fc^2^)/3'
_refine_ls_weighting_scheme calc
_refine_ls_wR_factor_gt 0.0637
_refine_ls_wR_factor_ref 0.0694
_reflns_number_gt 4515
_reflns_number_total 5358
_reflns_threshold_expression >2sigma(I)
_cod_data_source_file b307014j.txt
_cod_data_source_block FCDMAM
_cod_original_cell_volume 1199.3(9)
_cod_original_sg_symbol_H-M P-1
_cod_database_code 7151520

loop_
_symmetry_equiv_pos_as_xyz
'x, y, z'
'-x, -y, -z'

loop_
_atom_site_label
_atom_site_type_symbol
_atom_site_fract_x
_atom_site_fract_y
_atom_site_fract_z
_atom_site_U_iso_or_equiv
_atom_site_adp_type
_atom_site_occupancy
_atom_site_symmetry_multiplicity
_atom_site_calc_flag
_atom_site_refinement_flags
_atom_site_disorder_assembly
_atom_site_disorder_group
Fe1 Fe 0.97301(3) 0.28448(2) 0.18847(2) 0.01789(7) Uani 1 1 d . . .
Fe2 Fe 0.58674(2) 0.21729(2) 0.31806(2) 0.01630(7) Uani 1 1 d . . .
C1C C 1.0913(3) 0.4387(2) 0.1301(2) 0.0421(5) Uani 1 1 d . . .
H1C H 1.1031 0.4225 0.0512 0.051 Uiso 1 1 calc R . .
C2C C 1.1812(2) 0.4366(2) 0.2273(2) 0.0456(6) Uani 1 1 d . . .
H2C H 1.2676 0.4181 0.2294 0.055 Uiso 1 1 calc R . .
C3C C 1.1273(2) 0.4666(2) 0.32115(19) 0.0396(5) Uani 1 1 d . . .
H3C H 1.1684 0.4714 0.4012 0.047 Uiso 1 1 calc R . .
C4C C 1.0051(2) 0.48667(19) 0.28246(19) 0.0354(5) Uani 1 1 d . . .
H4C H 0.9443 0.5085 0.3301 0.042 Uiso 1 1 calc R . .
C5C C 0.9832(2) 0.4701(2) 0.16513(19) 0.0372(5) Uani 1 1 d . . .
H5C H 0.9041 0.4787 0.1148 0.045 Uiso 1 1 calc R . .
C6C C 0.3917(2) 0.2174(2) 0.26234(16) 0.0259(4) Uani 1 1 d . . .
H6C H 0.2952 0.1428 0.2579 0.031 Uiso 1 1 calc R . .
C7C C 0.4863(2) 0.3440(2) 0.35881(17) 0.0292(4) Uani 1 1 d . . .
H7C H 0.4680 0.3742 0.4344 0.035 Uiso 1 1 calc R . .
C8C C 0.6118(2) 0.41999(19) 0.32997(17) 0.0292(4) Uani 1 1 d . . .
H8C H 0.6970 0.5130 0.3815 0.035 Uiso 1 1 calc R . .
C9C C 0.5953(2) 0.3411(2) 0.21533(16) 0.0267(4) Uani 1 1 d . . .
H9C H 0.6668 0.3684 0.1719 0.032 Uiso 1 1 calc R . .
C10C C 0.45876(19) 0.21548(19) 0.17312(16) 0.0244(4) Uani 1 1 d . . .
H10C H 0.4180 0.1390 0.0949 0.029 Uiso 1 1 calc R . .
C1 C 0.80754(17) 0.12349(16) 0.21490(14) 0.0157(3) Uani 1 1 d . . .
C2 C 0.93097(17) 0.09586(17) 0.22725(14) 0.0166(3) Uani 1 1 d . . .
C3 C 0.96818(18) 0.08749(18) 0.12260(14) 0.0192(3) Uani 1 1 d . . .
H3 H 1.0512 0.0707 0.1066 0.023 Uiso 1 1 calc R . .
C4 C 0.86649(18) 0.10524(18) 0.04429(14) 0.0201(3) Uani 1 1 d . . .
H4 H 0.8646 0.1017 -0.0365 0.024 Uiso 1 1 calc R . .
C5 C 0.76698(17) 0.12771(17) 0.10111(14) 0.0181(3) Uani 1 1 d . . .
H5 H 0.6834 0.1437 0.0674 0.022 Uiso 1 1 calc R . .
C6 C 0.99586(18) 0.05928(18) 0.32614(14) 0.0193(3) Uani 1 1 d . . .
H6 H 0.9161 0.0080 0.3561 0.023 Uiso 1 1 calc R . .
C7 C 1.1106(2) 0.1938(2) 0.42595(15) 0.0263(4) Uani 1 1 d . . .
H7A H 1.1423 0.1654 0.4905 0.039 Uiso 1 1 calc R . .
H7B H 1.0695 0.2600 0.4510 0.039 Uiso 1 1 calc R . .
H7D H 1.1935 0.2422 0.4004 0.039 Uiso 1 1 calc R . .
N8 N 1.05360(16) -0.04219(16) 0.28059(13) 0.0227(3) Uani 1 1 d . . .
C9 C 0.9356(2) -0.1812(2) 0.20239(18) 0.0321(4) Uani 1 1 d . . .
H9A H 0.9757 -0.2435 0.1666 0.048 Uiso 1 1 calc R . .
H9B H 0.8766 -0.1654 0.1422 0.048 Uiso 1 1 calc R . .
H9C H 0.8752 -0.2279 0.2460 0.048 Uiso 1 1 calc R . .
C10 C 1.1347(2) -0.0692(2) 0.37207(18) 0.0326(4) Uani 1 1 d . . .
H10A H 1.0754 -0.0993 0.4218 0.049 Uiso 1 1 calc R . .
H10B H 1.2235 0.0194 0.4182 0.049 Uiso 1 1 calc R . .
H10D H 1.1597 -0.1460 0.3376 0.049 Uiso 1 1 calc R . .
C11 C 0.72889(17) 0.13045(17) 0.30103(13) 0.0155(3) Uani 1 1 d . . .
C12 C 0.58880(17) 0.02000(17) 0.28787(14) 0.0163(3) Uani 1 1 d . . .
C13 C 0.55289(18) 0.06127(18) 0.39140(14) 0.0187(3) Uani 1 1 d . . .
H13 H 0.4613 0.0057 0.4070 0.022 Uiso 1 1 calc R . .
C14 C 0.66895(18) 0.19503(18) 0.46827(14) 0.0201(3) Uani 1 1 d . . .
H14 H 0.6734 0.2495 0.5472 0.024 Uiso 1 1 calc R . .
C15 C 0.77780(18) 0.23813(17) 0.41272(14) 0.0181(3) Uani 1 1 d . . .
H15 H 0.8716 0.3285 0.4458 0.022 Uiso 1 1 calc R . .
C16 C 0.50555(18) -0.12050(17) 0.18847(14) 0.0185(3) Uani 1 1 d . . .
H16 H 0.5170 -0.0981 0.1168 0.022 Uiso 1 1 calc R . .
C17 C 0.34305(18) -0.18895(19) 0.17431(16) 0.0260(4) Uani 1 1 d . . .
H17A H 0.2917 -0.2707 0.1013 0.039 Uiso 1 1 calc R . .
H17B H 0.3074 -0.1167 0.1739 0.039 Uiso 1 1 calc R . .
H17C H 0.3262 -0.2232 0.2387 0.039 Uiso 1 1 calc R . .
N18 N 0.57649(16) -0.21378(15) 0.20128(13) 0.0218(3) Uani 1 1 d . . .
C19 C 0.5238(2) -0.3405(2) 0.09824(17) 0.0360(5) Uani 1 1 d . . .
H19A H 0.5822 -0.3921 0.1073 0.054 Uiso 1 1 calc R . .
H19B H 0.5313 -0.3101 0.0310 0.054 Uiso 1 1 calc R . .
H19C H 0.4225 -0.4047 0.0871 0.054 Uiso 1 1 calc R . .
C20 C 0.5705(2) -0.2558(2) 0.30288(16) 0.0297(4) Uani 1 1 d . . .
H20A H 0.4701 -0.3196 0.2945 0.045 Uiso 1 1 calc R . .
H20B H 0.6080 -0.1692 0.3716 0.045 Uiso 1 1 calc R . .
H20C H 0.6294 -0.3070 0.3110 0.045 Uiso 1 1 calc R . .

loop_
_atom_site_aniso_label
_atom_site_aniso_U_11
_atom_site_aniso_U_22
_atom_site_aniso_U_33
_atom_site_aniso_U_23
_atom_site_aniso_U_13
_atom_site_aniso_U_12
Fe1 0.01700(13) 0.01486(12) 0.01964(13) 0.00633(9) 0.00511(9) 0.00501(10)
Fe2 0.01529(12) 0.01596(12) 0.01896(12) 0.00625(9) 0.00446(9) 0.00850(10)
C1C 0.0544(14) 0.0227(10) 0.0453(13) 0.0169(9) 0.0273(11) 0.0051(10)
C2C 0.0223(10) 0.0232(10) 0.0822(18) 0.0164(11) 0.0168(11) 0.0019(9)
C3C 0.0392(12) 0.0179(9) 0.0369(11) 0.0064(8) -0.0068(9) -0.0018(9)
C4C 0.0414(12) 0.0151(9) 0.0427(12) 0.0050(8) 0.0142(10) 0.0083(8)
C5C 0.0411(12) 0.0179(9) 0.0453(12) 0.0153(9) 0.0013(10) 0.0083(9)
C6C 0.0205(9) 0.0285(9) 0.0350(10) 0.0134(8) 0.0075(7) 0.0160(8)
C7C 0.0318(10) 0.0298(10) 0.0339(10) 0.0083(8) 0.0085(8) 0.0237(9)
C8C 0.0293(10) 0.0174(8) 0.0388(11) 0.0085(8) 0.0013(8) 0.0131(8)
C9C 0.0264(9) 0.0268(9) 0.0334(10) 0.0178(8) 0.0078(8) 0.0145(8)
C10C 0.0242(9) 0.0251(9) 0.0259(9) 0.0109(7) 0.0026(7) 0.0140(8)
C1 0.0157(8) 0.0114(7) 0.0181(8) 0.0043(6) 0.0042(6) 0.0052(6)
C2 0.0148(7) 0.0142(7) 0.0188(8) 0.0051(6) 0.0040(6) 0.0053(6)
C3 0.0184(8) 0.0187(8) 0.0210(8) 0.0063(7) 0.0065(6) 0.0091(7)
C4 0.0227(9) 0.0200(8) 0.0171(8) 0.0056(6) 0.0055(6) 0.0097(7)
C5 0.0165(8) 0.0164(8) 0.0191(8) 0.0060(6) 0.0027(6) 0.0063(7)
C6 0.0175(8) 0.0242(8) 0.0208(8) 0.0103(7) 0.0069(6) 0.0118(7)
C7 0.0238(9) 0.0326(10) 0.0202(8) 0.0060(7) 0.0023(7) 0.0143(8)
N8 0.0230(8) 0.0280(8) 0.0264(8) 0.0134(6) 0.0094(6) 0.0174(7)
C9 0.0371(11) 0.0231(9) 0.0408(11) 0.0120(8) 0.0123(9) 0.0174(9)
C10 0.0347(11) 0.0491(12) 0.0362(11) 0.0258(10) 0.0162(9) 0.0315(10)
C11 0.0145(8) 0.0157(7) 0.0173(7) 0.0061(6) 0.0036(6) 0.0082(6)
C12 0.0159(8) 0.0161(7) 0.0191(8) 0.0085(6) 0.0049(6) 0.0082(6)
C13 0.0189(8) 0.0208(8) 0.0202(8) 0.0103(7) 0.0075(6) 0.0101(7)
C14 0.0226(9) 0.0228(8) 0.0178(8) 0.0067(7) 0.0063(6) 0.0134(7)
C15 0.0166(8) 0.0180(8) 0.0188(8) 0.0051(6) 0.0029(6) 0.0088(7)
C16 0.0193(8) 0.0164(8) 0.0189(8) 0.0076(6) 0.0047(6) 0.0066(7)
C17 0.0181(8) 0.0220(9) 0.0299(9) 0.0077(7) 0.0011(7) 0.0047(7)
N18 0.0238(8) 0.0154(7) 0.0246(7) 0.0044(6) 0.0061(6) 0.0094(6)
C19 0.0470(13) 0.0244(10) 0.0318(11) 0.0017(8) 0.0091(9) 0.0174(9)
C20 0.0364(11) 0.0241(9) 0.0303(10) 0.0112(8) 0.0036(8) 0.0167(8)

loop_
_atom_type_symbol
_atom_type_description
_atom_type_scat_dispersion_real
_atom_type_scat_dispersion_imag
_atom_type_scat_source
C C 0.0033 0.0016 'International Tables Vol C Tables 4.2.6.8 and 6.1.1.4'
H H 0.0000 0.0000 'International Tables Vol C Tables 4.2.6.8 and 6.1.1.4'
N N 0.0061 0.0033 'International Tables Vol C Tables 4.2.6.8 and 6.1.1.4'
Fe Fe 0.3463 0.8444 'International Tables Vol C Tables 4.2.6.8 and 6.1.1.4'

loop_
_geom_angle_atom_site_label_1
_geom_angle_atom_site_label_2
_geom_angle_atom_site_label_3
_geom_angle
_geom_angle_site_symmetry_1
_geom_angle_site_symmetry_3
_geom_angle_publ_flag
C4 Fe1 C1C 103.38(9) . . ?
C4 Fe1 C2C 125.10(9) . . ?
C1C Fe1 C2C 40.72(10) . . ?
C4 Fe1 C5 41.02(7) . . ?
C1C Fe1 C5 124.82(9) . . ?
C2C Fe1 C5 163.00(9) . . ?
C4 Fe1 C5C 114.72(8) . . ?
C1C Fe1 C5C 40.62(10) . . ?
C2C Fe1 C5C 68.11(9) . . ?
C5 Fe1 C5C 106.46(8) . . ?
C4 Fe1 C3 40.91(7) . . ?
C1C Fe1 C3 115.01(8) . . ?
C2C Fe1 C3 107.01(8) . . ?
C5 Fe1 C3 68.68(7) . . ?
C5C Fe1 C3 148.47(8) . . ?
C4 Fe1 C3C 164.83(9) . . ?
C1C Fe1 C3C 68.01(10) . . ?
C2C Fe1 C3C 40.41(10) . . ?
C5 Fe1 C3C 154.13(9) . . ?
C5C Fe1 C3C 67.50(9) . . ?
C3 Fe1 C3C 129.94(8) . . ?
C4 Fe1 C4C 149.95(8) . . ?
C1C Fe1 C4C 68.03(9) . . ?
C2C Fe1 C4C 67.95(9) . . ?
C5 Fe1 C4C 119.03(8) . . ?
C5C Fe1 C4C 40.10(9) . . ?
C3 Fe1 C4C 169.07(8) . . ?
C3C Fe1 C4C 40.11(9) . . ?
C4 Fe1 C1 68.79(7) . . ?
C1C Fe1 C1 164.64(9) . . ?
C2C Fe1 C1 154.49(9) . . ?
C5 Fe1 C1 40.83(6) . . ?
C5C Fe1 C1 129.29(8) . . ?
C3 Fe1 C1 68.32(7) . . ?
C3C Fe1 C1 122.47(8) . . ?
C4C Fe1 C1 111.75(8) . . ?
C4 Fe1 C2 68.33(7) . . ?
C1C Fe1 C2 150.66(9) . . ?
C2C Fe1 C2 119.93(8) . . ?
C5 Fe1 C2 68.17(7) . . ?
C5C Fe1 C2 168.66(8) . . ?
C3 Fe1 C2 40.38(7) . . ?
C3C Fe1 C2 112.67(8) . . ?
C4C Fe1 C2 132.73(8) . . ?
C1 Fe1 C2 40.29(6) . . ?
C14 Fe2 C13 40.83(7) . . ?
C14 Fe2 C8C 115.73(7) . . ?
C13 Fe2 C8C 148.74(8) . . ?
C14 Fe2 C7C 106.01(8) . . ?
C13 Fe2 C7C 115.61(8) . . ?
C8C Fe2 C7C 40.70(8) . . ?
C14 Fe2 C15 40.91(6) . . ?
C13 Fe2 C15 68.71(7) . . ?
C8C Fe2 C15 107.59(7) . . ?
C7C Fe2 C15 127.80(7) . . ?
C14 Fe2 C6C 127.38(7) . . ?
C13 Fe2 C6C 107.17(7) . . ?
C8C Fe2 C6C 68.52(8) . . ?
C7C Fe2 C6C 40.64(8) . . ?
C15 Fe2 C6C 165.94(7) . . ?
C14 Fe2 C9C 149.92(7) . . ?
C13 Fe2 C9C 168.87(7) . . ?
C8C Fe2 C9C 40.55(8) . . ?
C7C Fe2 C9C 68.30(8) . . ?
C15 Fe2 C9C 118.00(7) . . ?
C6C Fe2 C9C 68.48(7) . . ?
C14 Fe2 C10C 166.67(7) . . ?
C13 Fe2 C10C 129.50(7) . . ?
C8C Fe2 C10C 68.36(7) . . ?
C7C Fe2 C10C 68.24(8) . . ?
C15 Fe2 C10C 151.99(7) . . ?
C6C Fe2 C10C 40.61(7) . . ?
C9C Fe2 C10C 40.72(7) . . ?
C14 Fe2 C11 68.84(7) . . ?
C13 Fe2 C11 68.75(7) . . ?
C8C Fe2 C11 129.77(7) . . ?
C7C Fe2 C11 167.16(7) . . ?
C15 Fe2 C11 40.82(6) . . ?
C6C Fe2 C11 151.68(7) . . ?
C9C Fe2 C11 109.88(7) . . ?
C10C Fe2 C11 119.30(7) . . ?
C14 Fe2 C12 68.81(7) . . ?
C13 Fe2 C12 40.83(7) . . ?
C8C Fe2 C12 169.02(7) . . ?
C7C Fe2 C12 149.67(7) . . ?
C15 Fe2 C12 68.76(6) . . ?
C6C Fe2 C12 117.54(7) . . ?
C9C Fe2 C12 131.04(7) . . ?
C10C Fe2 C12 109.66(7) . . ?
C11 Fe2 C12 40.90(6) . . ?
C5C C1C C2C 107.7(2) . . ?
C5C C1C Fe1 70.04(12) . . ?
C2C C1C Fe1 69.97(12) . . ?
C3C C2C C1C 107.6(2) . . ?
C3C C2C Fe1 70.25(12) . . ?
C1C C2C Fe1 69.31(12) . . ?
C4C C3C C2C 108.4(2) . . ?
C4C C3C Fe1 70.01(11) . . ?
C2C C3C Fe1 69.34(12) . . ?
C5C C4C C3C 107.9(2) . . ?
C5C C4C Fe1 69.45(11) . . ?
C3C C4C Fe1 69.88(11) . . ?
C4C C5C C1C 108.4(2) . . ?
C4C C5C Fe1 70.45(11) . . ?
C1C C5C Fe1 69.34(11) . . ?
C7C C6C C10C 107.73(17) . . ?
C7C C6C Fe2 69.39(10) . . ?
C10C C6C Fe2 69.88(10) . . ?
C8C C7C C6C 108.34(17) . . ?
C8C C7C Fe2 69.65(11) . . ?
C6C C7C Fe2 69.97(10) . . ?
C9C C8C C7C 108.07(17) . . ?
C9C C8C Fe2 70.05(10) . . ?
C7C C8C Fe2 69.65(10) . . ?
C8C C9C C10C 107.90(17) . . ?
C8C C9C Fe2 69.39(11) . . ?
C10C C9C Fe2 69.80(10) . . ?
C6C C10C C9C 107.96(17) . . ?
C6C C10C Fe2 69.51(10) . . ?
C9C C10C Fe2 69.49(10) . . ?
C2 C1 C5 107.84(14) . . ?
C2 C1 C11 124.96(14) . . ?
C5 C1 C11 126.91(14) . . ?
C2 C1 Fe1 70.71(9) . . ?
C5 C1 Fe1 68.64(9) . . ?
C11 C1 Fe1 130.96(11) . . ?
C3 C2 C1 107.65(14) . . ?
C3 C2 C6 125.88(15) . . ?
C1 C2 C6 125.86(14) . . ?
C3 C2 Fe1 68.02(9) . . ?
C1 C2 Fe1 69.01(9) . . ?
C6 C2 Fe1 135.27(11) . . ?
C4 C3 C2 108.60(15) . . ?
C4 C3 Fe1 69.15(9) . . ?
C2 C3 Fe1 71.59(9) . . ?
C3 C4 C5 107.81(15) . . ?
C3 C4 Fe1 69.94(10) . . ?
C5 C4 Fe1 69.87(10) . . ?
C4 C5 C1 108.07(14) . . ?
C4 C5 Fe1 69.11(10) . . ?
C1 C5 Fe1 70.52(9) . . ?
N8 C6 C2 108.66(13) . . ?
N8 C6 C7 112.02(14) . . ?
C2 C6 C7 112.51(14) . . ?
C10 N8 C9 107.93(15) . . ?
C10 N8 C6 112.53(14) . . ?
C9 N8 C6 110.37(14) . . ?
C15 C11 C12 107.76(14) . . ?
C15 C11 C1 128.01(14) . . ?
C12 C11 C1 124.11(14) . . ?
C15 C11 Fe2 69.17(9) . . ?
C12 C11 Fe2 69.56(9) . . ?
C1 C11 Fe2 129.77(11) . . ?
C13 C12 C11 107.57(14) . . ?
C13 C12 C16 126.90(15) . . ?
C11 C12 C16 125.17(14) . . ?
C13 C12 Fe2 68.90(9) . . ?
C11 C12 Fe2 69.54(9) . . ?
C16 C12 Fe2 132.26(11) . . ?
C14 C13 C12 108.54(15) . . ?
C14 C13 Fe2 69.58(10) . . ?
C12 C13 Fe2 70.27(9) . . ?
C13 C14 C15 107.96(14) . . ?
C13 C14 Fe2 69.59(10) . . ?
C15 C14 Fe2 69.80(10) . . ?
C14 C15 C11 108.18(14) . . ?
C14 C15 Fe2 69.29(10) . . ?
C11 C15 Fe2 70.01(9) . . ?
N18 C16 C12 107.83(13) . . ?
N18 C16 C17 115.23(14) . . ?
C12 C16 C17 112.62(14) . . ?
C20 N18 C19 110.50(15) . . ?
C20 N18 C16 113.99(14) . . ?
C19 N18 C16 112.61(15) . . ?

loop_
_geom_bond_atom_site_label_1
_geom_bond_atom_site_label_2
_geom_bond_distance
_geom_bond_site_symmetry_2
_geom_bond_publ_flag
Fe1 C4 2.0291(18) . ?
Fe1 C1C 2.030(2) . ?
Fe1 C2C 2.039(2) . ?
Fe1 C5 2.0393(17) . ?
Fe1 C5C 2.039(2) . ?
Fe1 C3 2.0396(18) . ?
Fe1 C3C 2.051(2) . ?
Fe1 C4C 2.052(2) . ?
Fe1 C1 2.0643(17) . ?
Fe1 C2 2.0869(18) . ?
Fe2 C14 2.0382(18) . ?
Fe2 C13 2.0383(17) . ?
Fe2 C8C 2.0403(19) . ?
Fe2 C7C 2.0404(18) . ?
Fe2 C15 2.0451(18) . ?
Fe2 C6C 2.0481(19) . ?
Fe2 C9C 2.0490(19) . ?
Fe2 C10C 2.0531(18) . ?
Fe2 C11 2.0562(17) . ?
Fe2 C12 2.0565(18) . ?
C1C C5C 1.413(3) . ?
C1C C2C 1.416(3) . ?
C2C C3C 1.412(3) . ?
C3C C4C 1.407(3) . ?
C4C C5C 1.403(3) . ?
C6C C7C 1.420(3) . ?
C6C C10C 1.423(3) . ?
C7C C8C 1.419(3) . ?
C8C C9C 1.417(3) . ?
C9C C10C 1.427(3) . ?
C1 C2 1.430(2) . ?
C1 C5 1.432(2) . ?
C1 C11 1.475(2) . ?
C2 C3 1.425(2) . ?
C2 C6 1.517(2) . ?
C3 C4 1.422(2) . ?
C4 C5 1.426(2) . ?
C6 N8 1.482(2) . ?
C6 C7 1.527(2) . ?
N8 C10 1.461(2) . ?
N8 C9 1.463(2) . ?
C11 C15 1.430(2) . ?
C11 C12 1.437(2) . ?
C12 C13 1.429(2) . ?
C12 C16 1.501(2) . ?
C13 C14 1.422(2) . ?
C14 C15 1.427(2) . ?
C16 N18 1.478(2) . ?
C16 C17 1.533(2) . ?
N18 C20 1.454(2) . ?
N18 C19 1.455(2) . ?

loop_
_geom_torsion_atom_site_label_1
_geom_torsion_atom_site_label_2
_geom_torsion_atom_site_label_3
_geom_torsion_atom_site_label_4
_geom_torsion
_geom_torsion_site_symmetry_1
_geom_torsion_site_symmetry_2
_geom_torsion_site_symmetry_3
_geom_torsion_site_symmetry_4
_geom_torsion_publ_flag
C4 Fe1 C1C C5C 112.51(13) . . . . ?
C2C Fe1 C1C C5C -118.46(19) . . . . ?
C5 Fe1 C1C C5C 73.70(15) . . . . ?
C3 Fe1 C1C C5C 154.25(12) . . . . ?
C3C Fe1 C1C C5C -80.61(14) . . . . ?
C4C Fe1 C1C C5C -37.20(13) . . . . ?
C1 Fe1 C1C C5C 55.1(3) . . . . ?
C2 Fe1 C1C C5C -178.07(13) . . . . ?
C4 Fe1 C1C C2C -129.03(13) . . . . ?
C5 Fe1 C1C C2C -167.84(12) . . . . ?
C5C Fe1 C1C C2C 118.46(19) . . . . ?
C3 Fe1 C1C C2C -87.29(15) . . . . ?
C3C Fe1 C1C C2C 37.85(14) . . . . ?
C4C Fe1 C1C C2C 81.26(15) . . . . ?
C1 Fe1 C1C C2C 173.5(3) . . . . ?
C2 Fe1 C1C C2C -59.6(2) . . . . ?
C5C C1C C2C C3C 0.1(2) . . . . ?
Fe1 C1C C2C C3C -60.08(14) . . . . ?
C5C C1C C2C Fe1 60.15(14) . . . . ?
C4 Fe1 C2C C3C -173.89(12) . . . . ?
C1C Fe1 C2C C3C 118.63(19) . . . . ?
C5 Fe1 C2C C3C 154.9(2) . . . . ?
C5C Fe1 C2C C3C 80.54(14) . . . . ?
C3 Fe1 C2C C3C -132.56(13) . . . . ?
C4C Fe1 C2C C3C 37.15(13) . . . . ?
C1 Fe1 C2C C3C -57.4(2) . . . . ?
C2 Fe1 C2C C3C -90.55(14) . . . . ?
C4 Fe1 C2C C1C 67.48(16) . . . . ?
C5 Fe1 C2C C1C 36.3(3) . . . . ?
C5C Fe1 C2C C1C -38.09(13) . . . . ?
C3 Fe1 C2C C1C 108.80(14) . . . . ?
C3C Fe1 C2C C1C -118.63(19) . . . . ?
C4C Fe1 C2C C1C -81.48(15) . . . . ?
C1 Fe1 C2C C1C -176.03(16) . . . . ?
C2 Fe1 C2C C1C 150.81(12) . . . . ?
C1C C2C C3C C4C 0.2(2) . . . . ?
Fe1 C2C C3C C4C -59.33(14) . . . . ?
C1C C2C C3C Fe1 59.48(14) . . . . ?
C4 Fe1 C3C C4C 139.1(3) . . . . ?
C1C Fe1 C3C C4C 81.56(14) . . . . ?
C2C Fe1 C3C C4C 119.69(19) . . . . ?
C5 Fe1 C3C C4C -43.8(2) . . . . ?
C5C Fe1 C3C C4C 37.50(13) . . . . ?
C3 Fe1 C3C C4C -173.58(11) . . . . ?
C1 Fe1 C3C C4C -85.78(14) . . . . ?
C2 Fe1 C3C C4C -130.21(12) . . . . ?
C4 Fe1 C3C C2C 19.4(4) . . . . ?
C1C Fe1 C3C C2C -38.14(14) . . . . ?
C5 Fe1 C3C C2C -163.48(16) . . . . ?
C5C Fe1 C3C C2C -82.19(15) . . . . ?
C3 Fe1 C3C C2C 66.73(16) . . . . ?
C4C Fe1 C3C C2C -119.69(19) . . . . ?
C1 Fe1 C3C C2C 154.53(13) . . . . ?
C2 Fe1 C3C C2C 110.10(14) . . . . ?
C2C C3C C4C C5C -0.3(2) . . . . ?
Fe1 C3C C4C C5C -59.24(13) . . . . ?
C2C C3C C4C Fe1 58.92(14) . . . . ?
C4 Fe1 C4C C5C -40.8(2) . . . . ?
C1C Fe1 C4C C5C 37.67(14) . . . . ?
C2C Fe1 C4C C5C 81.75(15) . . . . ?
C5 Fe1 C4C C5C -81.03(14) . . . . ?
C3 Fe1 C4C C5C 146.1(4) . . . . ?
C3C Fe1 C4C C5C 119.17(19) . . . . ?
C1 Fe1 C4C C5C -125.78(13) . . . . ?
C2 Fe1 C4C C5C -167.22(12) . . . . ?
C4 Fe1 C4C C3C -160.01(15) . . . . ?
C1C Fe1 C4C C3C -81.50(15) . . . . ?
C2C Fe1 C4C C3C -37.41(14) . . . . ?
C5 Fe1 C4C C3C 159.80(12) . . . . ?
C5C Fe1 C4C C3C -119.17(19) . . . . ?
C3 Fe1 C4C C3C 26.9(5) . . . . ?
C1 Fe1 C4C C3C 115.06(13) . . . . ?
C2 Fe1 C4C C3C 73.61(16) . . . . ?
C3C C4C C5C C1C 0.4(2) . . . . ?
Fe1 C4C C5C C1C -59.14(14) . . . . ?
C3C C4C C5C Fe1 59.51(13) . . . . ?
C2C C1C C5C C4C -0.3(2) . . . . ?
Fe1 C1C C5C C4C 59.83(14) . . . . ?
C2C C1C C5C Fe1 -60.11(14) . . . . ?
C4 Fe1 C5C C4C 158.87(12) . . . . ?
C1C Fe1 C5C C4C -119.49(19) . . . . ?
C2C Fe1 C5C C4C -81.31(15) . . . . ?
C5 Fe1 C5C C4C 115.76(13) . . . . ?
C3 Fe1 C5C C4C -168.32(14) . . . . ?
C3C Fe1 C5C C4C -37.52(14) . . . . ?
C1 Fe1 C5C C4C 76.80(15) . . . . ?
C2 Fe1 C5C C4C 55.7(4) . . . . ?
C4 Fe1 C5C C1C -81.64(15) . . . . ?
C2C Fe1 C5C C1C 38.18(14) . . . . ?
C5 Fe1 C5C C1C -124.75(14) . . . . ?
C3 Fe1 C5C C1C -48.8(2) . . . . ?
C3C Fe1 C5C C1C 81.97(15) . . . . ?
C4C Fe1 C5C C1C 119.49(19) . . . . ?
C1 Fe1 C5C C1C -163.71(12) . . . . ?
C2 Fe1 C5C C1C 175.2(3) . . . . ?
C14 Fe2 C6C C7C 69.06(14) . . . . ?
C13 Fe2 C6C C7C 109.55(12) . . . . ?
C8C Fe2 C6C C7C -37.59(12) . . . . ?
C15 Fe2 C6C C7C 38.9(3) . . . . ?
C9C Fe2 C6C C7C -81.32(13) . . . . ?
C10C Fe2 C6C C7C -118.96(16) . . . . ?
C11 Fe2 C6C C7C -173.54(13) . . . . ?
C12 Fe2 C6C C7C 152.49(11) . . . . ?
C14 Fe2 C6C C10C -171.97(10) . . . . ?
C13 Fe2 C6C C10C -131.49(11) . . . . ?
C8C Fe2 C6C C10C 81.38(12) . . . . ?
C7C Fe2 C6C C10C 118.96(16) . . . . ?
C15 Fe2 C6C C10C 157.8(3) . . . . ?
C9C Fe2 C6C C10C 37.64(11) . . . . ?
C11 Fe2 C6C C10C -54.58(19) . . . . ?
C12 Fe2 C6C C10C -88.55(12) . . . . ?
C10C C6C C7C C8C -0.3(2) . . . . ?
Fe2 C6C C7C C8C 59.29(12) . . . . ?
C10C C6C C7C Fe2 -59.60(12) . . . . ?
C14 Fe2 C7C C8C 111.05(12) . . . . ?
C13 Fe2 C7C C8C 153.70(11) . . . . ?
C15 Fe2 C7C C8C 71.63(14) . . . . ?
C6C Fe2 C7C C8C -119.49(17) . . . . ?
C9C Fe2 C7C C8C -37.69(11) . . . . ?
C10C Fe2 C7C C8C -81.67(12) . . . . ?
C11 Fe2 C7C C8C 46.6(4) . . . . ?
C12 Fe2 C7C C8C -173.68(13) . . . . ?
C14 Fe2 C7C C6C -129.46(11) . . . . ?
C13 Fe2 C7C C6C -86.80(13) . . . . ?
C8C Fe2 C7C C6C 119.49(17) . . . . ?
C15 Fe2 C7C C6C -168.88(10) . . . . ?
C9C Fe2 C7C C6C 81.81(12) . . . . ?
C10C Fe2 C7C C6C 37.82(11) . . . . ?
C11 Fe2 C7C C6C 166.1(3) . . . . ?
C12 Fe2 C7C C6C -54.18(19) . . . . ?
C6C C7C C8C C9C 0.3(2) . . . . ?
Fe2 C7C C8C C9C 59.75(12) . . . . ?
C6C C7C C8C Fe2 -59.49(12) . . . . ?
C14 Fe2 C8C C9C 156.10(11) . . . . ?
C13 Fe2 C8C C9C -169.47(12) . . . . ?
C7C Fe2 C8C C9C -119.11(16) . . . . ?
C15 Fe2 C8C C9C 112.76(11) . . . . ?
C6C Fe2 C8C C9C -81.58(12) . . . . ?
C10C Fe2 C8C C9C -37.77(11) . . . . ?
C11 Fe2 C8C C9C 73.01(13) . . . . ?
C12 Fe2 C8C C9C 43.9(4) . . . . ?
C14 Fe2 C8C C7C -84.78(12) . . . . ?
C13 Fe2 C8C C7C -50.35(18) . . . . ?
C15 Fe2 C8C C7C -128.13(11) . . . . ?
C6C Fe2 C8C C7C 37.53(11) . . . . ?
C9C Fe2 C8C C7C 119.11(16) . . . . ?
C10C Fe2 C8C C7C 81.35(12) . . . . ?
C11 Fe2 C8C C7C -167.87(10) . . . . ?
C12 Fe2 C8C C7C 163.0(3) . . . . ?
C7C C8C C9C C10C -0.1(2) . . . . ?
Fe2 C8C C9C C10C 59.39(12) . . . . ?
C7C C8C C9C Fe2 -59.50(12) . . . . ?
C14 Fe2 C9C C8C -46.73(19) . . . . ?
C13 Fe2 C9C C8C 150.6(3) . . . . ?
C7C Fe2 C9C C8C 37.82(11) . . . . ?
C15 Fe2 C9C C8C -84.56(12) . . . . ?
C6C Fe2 C9C C8C 81.68(12) . . . . ?
C10C Fe2 C9C C8C 119.23(16) . . . . ?
C11 Fe2 C9C C8C -128.58(11) . . . . ?
C12 Fe2 C9C C8C -169.91(10) . . . . ?
C14 Fe2 C9C C10C -165.96(13) . . . . ?
C13 Fe2 C9C C10C 31.3(4) . . . . ?
C8C Fe2 C9C C10C -119.23(16) . . . . ?
C7C Fe2 C9C C10C -81.41(12) . . . . ?
C15 Fe2 C9C C10C 156.21(10) . . . . ?
C6C Fe2 C9C C10C -37.55(11) . . . . ?
C11 Fe2 C9C C10C 112.19(11) . . . . ?
C12 Fe2 C9C C10C 70.86(14) . . . . ?
C7C C6C C10C C9C 0.24(19) . . . . ?
Fe2 C6C C10C C9C -59.04(12) . . . . ?
C7C C6C C10C Fe2 59.29(12) . . . . ?
C8C C9C C10C C6C -0.08(19) . . . . ?
Fe2 C9C C10C C6C 59.06(12) . . . . ?
C8C C9C C10C Fe2 -59.14(12) . . . . ?
C14 Fe2 C10C C6C 28.8(3) . . . . ?
C13 Fe2 C10C C6C 68.05(13) . . . . ?
C8C Fe2 C10C C6C -81.81(12) . . . . ?
C7C Fe2 C10C C6C -37.85(11) . . . . ?
C15 Fe2 C10C C6C -168.75(13) . . . . ?
C9C Fe2 C10C C6C -119.43(16) . . . . ?
C11 Fe2 C10C C6C 153.69(10) . . . . ?
C12 Fe2 C10C C6C 109.74(11) . . . . ?
C14 Fe2 C10C C9C 148.2(3) . . . . ?
C13 Fe2 C10C C9C -172.52(10) . . . . ?
C8C Fe2 C10C C9C 37.62(11) . . . . ?
C7C Fe2 C10C C9C 81.58(12) . . . . ?
C15 Fe2 C10C C9C -49.32(19) . . . . ?
C6C Fe2 C10C C9C 119.43(16) . . . . ?
C11 Fe2 C10C C9C -86.89(12) . . . . ?
C12 Fe2 C10C C9C -130.83(11) . . . . ?
C4 Fe1 C1 C2 81.10(10) . . . . ?
C1C Fe1 C1 C2 142.7(3) . . . . ?
C2C Fe1 C1 C2 -47.1(2) . . . . ?
C5 Fe1 C1 C2 119.04(13) . . . . ?
C5C Fe1 C1 C2 -173.71(11) . . . . ?
C3 Fe1 C1 C2 36.99(9) . . . . ?
C3C Fe1 C1 C2 -87.47(12) . . . . ?
C4C Fe1 C1 C2 -131.24(11) . . . . ?
C4 Fe1 C1 C5 -37.94(10) . . . . ?
C1C Fe1 C1 C5 23.6(3) . . . . ?
C2C Fe1 C1 C5 -166.18(18) . . . . ?
C5C Fe1 C1 C5 67.25(13) . . . . ?
C3 Fe1 C1 C5 -82.05(10) . . . . ?
C3C Fe1 C1 C5 153.49(11) . . . . ?
C4C Fe1 C1 C5 109.72(11) . . . . ?
C2 Fe1 C1 C5 -119.04(13) . . . . ?
C4 Fe1 C1 C11 -158.90(16) . . . . ?
C1C Fe1 C1 C11 -97.3(3) . . . . ?
C2C Fe1 C1 C11 72.9(2) . . . . ?
C5 Fe1 C1 C11 -120.96(18) . . . . ?
C5C Fe1 C1 C11 -53.71(18) . . . . ?
C3 Fe1 C1 C11 156.99(16) . . . . ?
C3C Fe1 C1 C11 32.53(18) . . . . ?
C4C Fe1 C1 C11 -11.24(17) . . . . ?
C2 Fe1 C1 C11 120.00(18) . . . . ?
C5 C1 C2 C3 1.68(18) . . . . ?
C11 C1 C2 C3 175.81(14) . . . . ?
Fe1 C1 C2 C3 -57.12(11) . . . . ?
C5 C1 C2 C6 -169.79(15) . . . . ?
C11 C1 C2 C6 4.3(2) . . . . ?
Fe1 C1 C2 C6 131.41(16) . . . . ?
C5 C1 C2 Fe1 58.80(11) . . . . ?
C11 C1 C2 Fe1 -127.07(15) . . . . ?
C4 Fe1 C2 C3 38.01(10) . . . . ?
C1C Fe1 C2 C3 -40.5(2) . . . . ?
C2C Fe1 C2 C3 -81.02(13) . . . . ?
C5 Fe1 C2 C3 82.33(11) . . . . ?
C5C Fe1 C2 C3 145.9(4) . . . . ?
C3C Fe1 C2 C3 -125.64(12) . . . . ?
C4C Fe1 C2 C3 -167.70(11) . . . . ?
C1 Fe1 C2 C3 120.34(13) . . . . ?
C4 Fe1 C2 C1 -82.34(10) . . . . ?
C1C Fe1 C2 C1 -160.87(16) . . . . ?
C2C Fe1 C2 C1 158.64(11) . . . . ?
C5 Fe1 C2 C1 -38.01(9) . . . . ?
C5C Fe1 C2 C1 25.5(4) . . . . ?
C3 Fe1 C2 C1 -120.34(13) . . . . ?
C3C Fe1 C2 C1 114.01(11) . . . . ?
C4C Fe1 C2 C1 71.96(13) . . . . ?
C4 Fe1 C2 C6 157.38(18) . . . . ?
C1C Fe1 C2 C6 78.8(2) . . . . ?
C2C Fe1 C2 C6 38.4(2) . . . . ?
C5 Fe1 C2 C6 -158.29(18) . . . . ?
C5C Fe1 C2 C6 -94.7(4) . . . . ?
C3 Fe1 C2 C6 119.4(2) . . . . ?
C3C Fe1 C2 C6 -6.27(19) . . . . ?
C4C Fe1 C2 C6 -48.3(2) . . . . ?
C1 Fe1 C2 C6 -120.3(2) . . . . ?
C1 C2 C3 C4 -1.75(18) . . . . ?
C6 C2 C3 C4 169.71(15) . . . . ?
Fe1 C2 C3 C4 -59.48(11) . . . . ?
C1 C2 C3 Fe1 57.73(11) . . . . ?
C6 C2 C3 Fe1 -130.81(16) . . . . ?
C1C Fe1 C3 C4 -81.46(13) . . . . ?
C2C Fe1 C3 C4 -124.42(12) . . . . ?
C5 Fe1 C3 C4 38.16(10) . . . . ?
C5C Fe1 C3 C4 -48.72(19) . . . . ?
C3C Fe1 C3 C4 -162.93(12) . . . . ?
C4C Fe1 C3 C4 174.7(4) . . . . ?
C1 Fe1 C3 C4 82.20(11) . . . . ?
C2 Fe1 C3 C4 119.10(14) . . . . ?
C4 Fe1 C3 C2 -119.10(14) . . . . ?
C1C Fe1 C3 C2 159.43(11) . . . . ?
C2C Fe1 C3 C2 116.48(12) . . . . ?
C5 Fe1 C3 C2 -80.95(10) . . . . ?
C5C Fe1 C3 C2 -167.82(14) . . . . ?
C3C Fe1 C3 C2 77.96(14) . . . . ?
C4C Fe1 C3 C2 55.6(4) . . . . ?
C1 Fe1 C3 C2 -36.91(9) . . . . ?
C2 C3 C4 C5 1.15(19) . . . . ?
Fe1 C3 C4 C5 -59.86(11) . . . . ?
C2 C3 C4 Fe1 61.01(11) . . . . ?
C1C Fe1 C4 C3 112.90(12) . . . . ?
C2C Fe1 C4 C3 74.63(13) . . . . ?
C5 Fe1 C4 C3 -118.72(14) . . . . ?
C5C Fe1 C4 C3 154.36(11) . . . . ?
C3C Fe1 C4 C3 59.3(3) . . . . ?
C4C Fe1 C4 C3 -178.01(14) . . . . ?
C1 Fe1 C4 C3 -80.95(11) . . . . ?
C2 Fe1 C4 C3 -37.53(10) . . . . ?
C1C Fe1 C4 C5 -128.38(12) . . . . ?
C2C Fe1 C4 C5 -166.65(11) . . . . ?
C5C Fe1 C4 C5 -86.91(12) . . . . ?
C3 Fe1 C4 C5 118.72(14) . . . . ?
C3C Fe1 C4 C5 178.1(3) . . . . ?
C4C Fe1 C4 C5 -59.28(19) . . . . ?
C1 Fe1 C4 C5 37.77(9) . . . . ?
C2 Fe1 C4 C5 81.20(10) . . . . ?
C3 C4 C5 C1 -0.10(18) . . . . ?
Fe1 C4 C5 C1 -60.00(11) . . . . ?
C3 C4 C5 Fe1 59.90(12) . . . . ?
C2 C1 C5 C4 -0.98(18) . . . . ?
C11 C1 C5 C4 -174.96(15) . . . . ?
Fe1 C1 C5 C4 59.12(12) . . . . ?
C2 C1 C5 Fe1 -60.10(11) . . . . ?
C11 C1 C5 Fe1 125.92(16) . . . . ?
C1C Fe1 C5 C4 68.28(13) . . . . ?
C2C Fe1 C5 C4 40.2(3) . . . . ?
C5C Fe1 C5 C4 108.94(12) . . . . ?
C3 Fe1 C5 C4 -38.06(10) . . . . ?
C3C Fe1 C5 C4 -178.84(16) . . . . ?
C4C Fe1 C5 C4 150.51(11) . . . . ?
C1 Fe1 C5 C4 -119.15(14) . . . . ?
C2 Fe1 C5 C4 -81.64(11) . . . . ?
C4 Fe1 C5 C1 119.15(14) . . . . ?
C1C Fe1 C5 C1 -172.57(11) . . . . ?
C2C Fe1 C5 C1 159.4(3) . . . . ?
C5C Fe1 C5 C1 -131.90(11) . . . . ?
C3 Fe1 C5 C1 81.09(10) . . . . ?
C3C Fe1 C5 C1 -59.7(2) . . . . ?
C4C Fe1 C5 C1 -90.34(11) . . . . ?
C2 Fe1 C5 C1 37.52(9) . . . . ?
C3 C2 C6 N8 -23.9(2) . . . . ?
C1 C2 C6 N8 146.04(15) . . . . ?
Fe1 C2 C6 N8 -118.14(16) . . . . ?
C3 C2 C6 C7 100.72(19) . . . . ?
C1 C2 C6 C7 -89.34(19) . . . . ?
Fe1 C2 C6 C7 6.5(2) . . . . ?
C2 C6 N8 C10 172.67(15) . . . . ?
C7 C6 N8 C10 47.8(2) . . . . ?
C2 C6 N8 C9 -66.70(17) . . . . ?
C7 C6 N8 C9 168.39(15) . . . . ?
C2 C1 C11 C15 69.0(2) . . . . ?
C5 C1 C11 C15 -117.97(19) . . . . ?
Fe1 C1 C11 C15 -25.2(2) . . . . ?
C2 C1 C11 C12 -106.49(19) . . . . ?
C5 C1 C11 C12 66.5(2) . . . . ?
Fe1 C1 C11 C12 159.32(12) . . . . ?
C2 C1 C11 Fe2 162.65(12) . . . . ?
C5 C1 C11 Fe2 -24.3(2) . . . . ?
Fe1 C1 C11 Fe2 68.5(2) . . . . ?
C14 Fe2 C11 C15 -37.67(10) . . . . ?
C13 Fe2 C11 C15 -81.62(11) . . . . ?
C8C Fe2 C11 C15 68.80(13) . . . . ?
C7C Fe2 C11 C15 30.7(4) . . . . ?
C6C Fe2 C11 C15 -168.52(14) . . . . ?
C9C Fe2 C11 C15 110.19(11) . . . . ?
C10C Fe2 C11 C15 154.02(10) . . . . ?
C12 Fe2 C11 C15 -119.34(13) . . . . ?
C14 Fe2 C11 C12 81.66(10) . . . . ?
C13 Fe2 C11 C12 37.72(9) . . . . ?
C8C Fe2 C11 C12 -171.86(10) . . . . ?
C7C Fe2 C11 C12 150.1(3) . . . . ?
C15 Fe2 C11 C12 119.34(13) . . . . ?
C6C Fe2 C11 C12 -49.18(18) . . . . ?
C9C Fe2 C11 C12 -130.47(10) . . . . ?
C10C Fe2 C11 C12 -86.64(11) . . . . ?
C14 Fe2 C11 C1 -160.40(16) . . . . ?
C13 Fe2 C11 C1 155.66(16) . . . . ?
C8C Fe2 C11 C1 -53.92(18) . . . . ?
C7C Fe2 C11 C1 -92.0(3) . . . . ?
C15 Fe2 C11 C1 -122.72(18) . . . . ?
C6C Fe2 C11 C1 68.8(2) . . . . ?
C9C Fe2 C11 C1 -12.53(16) . . . . ?
C10C Fe2 C11 C1 31.30(17) . . . . ?
C12 Fe2 C11 C1 117.94(18) . . . . ?
C15 C11 C12 C13 0.23(17) . . . . ?
C1 C11 C12 C13 176.51(14) . . . . ?
Fe2 C11 C12 C13 -58.59(11) . . . . ?
C15 C11 C12 C16 -173.22(15) . . . . ?
C1 C11 C12 C16 3.1(2) . . . . ?
Fe2 C11 C12 C16 127.97(15) . . . . ?
C15 C11 C12 Fe2 58.82(11) . . . . ?
C1 C11 C12 Fe2 -124.90(15) . . . . ?
C14 Fe2 C12 C13 37.57(10) . . . . ?
C8C Fe2 C12 C13 154.1(3) . . . . ?
C7C Fe2 C12 C13 -48.03(18) . . . . ?
C15 Fe2 C12 C13 81.60(10) . . . . ?
C6C Fe2 C12 C13 -84.59(11) . . . . ?
C9C Fe2 C12 C13 -169.17(10) . . . . ?
C10C Fe2 C12 C13 -128.29(11) . . . . ?
C11 Fe2 C12 C13 119.29(13) . . . . ?
C14 Fe2 C12 C11 -81.73(10) . . . . ?
C13 Fe2 C12 C11 -119.29(13) . . . . ?
C8C Fe2 C12 C11 34.8(4) . . . . ?
C7C Fe2 C12 C11 -167.32(13) . . . . ?
C15 Fe2 C12 C11 -37.69(9) . . . . ?
C6C Fe2 C12 C11 156.12(10) . . . . ?
C9C Fe2 C12 C11 71.54(12) . . . . ?
C10C Fe2 C12 C11 112.41(10) . . . . ?
C14 Fe2 C12 C16 158.82(17) . . . . ?
C13 Fe2 C12 C16 121.26(19) . . . . ?
C8C Fe2 C12 C16 -84.6(4) . . . . ?
C7C Fe2 C12 C16 73.2(2) . . . . ?
C15 Fe2 C12 C16 -157.14(17) . . . . ?
C6C Fe2 C12 C16 36.67(18) . . . . ?
C9C Fe2 C12 C16 -47.91(19) . . . . ?
C10C Fe2 C12 C16 -7.04(17) . . . . ?
C11 Fe2 C12 C16 -119.45(19) . . . . ?
C11 C12 C13 C14 -0.27(18) . . . . ?
C16 C12 C13 C14 173.03(15) . . . . ?
Fe2 C12 C13 C14 -59.26(12) . . . . ?
C11 C12 C13 Fe2 58.99(11) . . . . ?
C16 C12 C13 Fe2 -127.71(16) . . . . ?
C8C Fe2 C13 C14 -51.17(18) . . . . ?
C7C Fe2 C13 C14 -85.01(12) . . . . ?
C15 Fe2 C13 C14 37.86(9) . . . . ?
C6C Fe2 C13 C14 -127.90(10) . . . . ?
C9C Fe2 C13 C14 166.8(3) . . . . ?
C10C Fe2 C13 C14 -167.09(10) . . . . ?
C11 Fe2 C13 C14 81.82(11) . . . . ?
C12 Fe2 C13 C14 119.60(14) . . . . ?
C14 Fe2 C13 C12 -119.60(14) . . . . ?
C8C Fe2 C13 C12 -170.77(13) . . . . ?
C7C Fe2 C13 C12 155.39(10) . . . . ?
C15 Fe2 C13 C12 -81.74(10) . . . . ?
C6C Fe2 C13 C12 112.50(10) . . . . ?
C9C Fe2 C13 C12 47.2(4) . . . . ?
C10C Fe2 C13 C12 73.31(13) . . . . ?
C11 Fe2 C13 C12 -37.78(9) . . . . ?
C12 C13 C14 C15 0.21(18) . . . . ?
Fe2 C13 C14 C15 -59.48(11) . . . . ?
C12 C13 C14 Fe2 59.68(11) . . . . ?
C8C Fe2 C14 C13 153.34(10) . . . . ?
C7C Fe2 C14 C13 110.84(11) . . . . ?
C15 Fe2 C14 C13 -119.17(14) . . . . ?
C6C Fe2 C14 C13 71.58(12) . . . . ?
C9C Fe2 C14 C13 -174.96(13) . . . . ?
C10C Fe2 C14 C13 48.4(3) . . . . ?
C11 Fe2 C14 C13 -81.57(10) . . . . ?
C12 Fe2 C14 C13 -37.57(10) . . . . ?
C13 Fe2 C14 C15 119.17(14) . . . . ?
C8C Fe2 C14 C15 -87.49(11) . . . . ?
C7C Fe2 C14 C15 -129.99(10) . . . . ?
C6C Fe2 C14 C15 -169.25(10) . . . . ?
C9C Fe2 C14 C15 -55.79(17) . . . . ?
C10C Fe2 C14 C15 167.5(3) . . . . ?
C11 Fe2 C14 C15 37.60(9) . . . . ?
C12 Fe2 C14 C15 81.60(10) . . . . ?
C13 C14 C15 C11 -0.06(18) . . . . ?
Fe2 C14 C15 C11 -59.41(11) . . . . ?
C13 C14 C15 Fe2 59.34(11) . . . . ?
C12 C11 C15 C14 -0.10(18) . . . . ?
C1 C11 C15 C14 -176.20(15) . . . . ?
Fe2 C11 C15 C14 58.96(11) . . . . ?
C12 C11 C15 Fe2 -59.06(11) . . . . ?
C1 C11 C15 Fe2 124.84(16) . . . . ?
C13 Fe2 C15 C14 -37.78(10) . . . . ?
C8C Fe2 C15 C14 109.24(11) . . . . ?
C7C Fe2 C15 C14 68.76(13) . . . . ?
C6C Fe2 C15 C14 37.6(3) . . . . ?
C9C Fe2 C15 C14 152.01(10) . . . . ?
C10C Fe2 C15 C14 -173.92(13) . . . . ?
C11 Fe2 C15 C14 -119.51(14) . . . . ?
C12 Fe2 C15 C14 -81.75(10) . . . . ?
C14 Fe2 C15 C11 119.51(14) . . . . ?
C13 Fe2 C15 C11 81.72(10) . . . . ?
C8C Fe2 C15 C11 -131.25(10) . . . . ?
C7C Fe2 C15 C11 -171.73(10) . . . . ?
C6C Fe2 C15 C11 157.1(3) . . . . ?
C9C Fe2 C15 C11 -88.49(11) . . . . ?
C10C Fe2 C15 C11 -54.41(18) . . . . ?
C12 Fe2 C15 C11 37.76(9) . . . . ?
C13 C12 C16 N18 -99.18(19) . . . . ?
C11 C12 C16 N18 72.99(19) . . . . ?
Fe2 C12 C16 N18 166.57(12) . . . . ?
C13 C12 C16 C17 29.1(2) . . . . ?
C11 C12 C16 C17 -158.75(15) . . . . ?
Fe2 C12 C16 C17 -65.17(19) . . . . ?
C12 C16 N18 C20 64.94(18) . . . . ?
C17 C16 N18 C20 -61.81(19) . . . . ?
C12 C16 N18 C19 -168.15(15) . . . . ?
C17 C16 N18 C19 65.1(2) . . . . ?
